data_7127014
loop_
_publ_author_name
'Sangeetha, Subramani'
'Sekar, Govindasamy'

_publ_section_title
;
 Copper-catalyzed double C-S bond formation for the synthesis of
 2-acyldihydrobenzo[<i>b</i>]thiophenes and
 2-acylbenzo[<i>b</i>]thiophenes.
;
_journal_issue 74
_journal_name_full 'Chemical communications (Cambridge, England)'
_journal_page_first 10906
_journal_page_last 10909
_journal_paper_doi 10.1039/d0cc04647g
_journal_volume 56
_journal_year 2020
_chemical_formula_sum 'C16 H14 O S'
_chemical_formula_weight 254.33
_space_group_crystal_system monoclinic
_space_group_IT_number 14
_space_group_name_Hall '-P 2yn'
_space_group_name_H-M_alt 'P 1 21/n 1'
_atom_sites_solution_hydrogens geom
_audit_creation_method SHELXL-2014/7
_audit_update_record
;
2019-01-07 deposited with the CCDC.	2020-08-05 downloaded from the CCDC.
;
_cell_angle_alpha 90
_cell_angle_beta 94.105(11)
_cell_angle_gamma 90
_cell_formula_units_Z 4
_cell_length_a 4.7107(12)
_cell_length_b 10.021(2)
_cell_length_c 27.643(6)
_cell_measurement_reflns_used 2307
_cell_measurement_temperature 296(2)
_cell_measurement_theta_max 21.46
_cell_measurement_theta_min 2.51
_cell_volume 1301.6(5)
_computing_cell_refinement 'Bruker SAINT'
_computing_data_collection 'Bruker APEX2'
_computing_data_reduction 'Bruker SAINT'
_computing_molecular_graphics 'Bruker SHELXTL'
_computing_publication_material 'Bruker SHELXTL'
_computing_structure_refinement 'SHELXL-2014/7 (Sheldrick, 2014)'
_computing_structure_solution 'SHELXS-97 (Sheldrick 2008)'
_diffrn_ambient_temperature 296(2)
_diffrn_measured_fraction_theta_full 0.995
_diffrn_measured_fraction_theta_max 0.995
_diffrn_measurement_device_type 'Bruker APEX-II CCD'
_diffrn_measurement_method '\f and \w scans'
_diffrn_radiation_type MoK\a
_diffrn_radiation_wavelength 0.71073
_diffrn_reflns_av_unetI/netI 0.0850
_diffrn_reflns_Laue_measured_fraction_full 0.995
_diffrn_reflns_Laue_measured_fraction_max 0.995
_diffrn_reflns_limit_h_max 4
_diffrn_reflns_limit_h_min -5
_diffrn_reflns_limit_k_max 11
_diffrn_reflns_limit_k_min -11
_diffrn_reflns_limit_l_max 32
_diffrn_reflns_limit_l_min -32
_diffrn_reflns_number 7581
_diffrn_reflns_point_group_measured_fraction_full 0.995
_diffrn_reflns_point_group_measured_fraction_max 0.995
_diffrn_reflns_theta_full 24.994
_diffrn_reflns_theta_max 24.994
_diffrn_reflns_theta_min 2.162
_exptl_absorpt_coefficient_mu 0.233
_exptl_absorpt_correction_type none
_exptl_crystal_colour yellow
_exptl_crystal_density_diffrn 1.298
_exptl_crystal_description Rectangular
_exptl_crystal_F_000 536
_exptl_crystal_size_max 0.290
_exptl_crystal_size_mid 0.220
_exptl_crystal_size_min 0.170
_refine_diff_density_max 0.394
_refine_diff_density_min -0.246
_refine_diff_density_rms 0.057
_refine_ls_extinction_coef 0.013(4)
_refine_ls_extinction_expression Fc^*^=kFc[1+0.001xFc^2^\l^3^/sin(2\q)]^-1/4^
_refine_ls_extinction_method 'SHELXL-2014/7 (Sheldrick 2014'
_refine_ls_goodness_of_fit_ref 1.094
_refine_ls_hydrogen_treatment constr
_refine_ls_matrix_type full
_refine_ls_number_parameters 166
_refine_ls_number_reflns 7581
_refine_ls_number_restraints 0
_refine_ls_restrained_S_all 1.094
_refine_ls_R_factor_all 0.1021
_refine_ls_R_factor_gt 0.0694
_refine_ls_shift/su_max 0.000
_refine_ls_shift/su_mean 0.000
_refine_ls_structure_factor_coef Fsqd
_refine_ls_weighting_details 'w=1/[\s^2^(Fo^2^)+(0.0687P)^2^+1.5776P] where P=(Fo^2^+2Fc^2^)/3'
_refine_ls_weighting_scheme calc
_refine_ls_wR_factor_gt 0.1849
_refine_ls_wR_factor_ref 0.2109
_reflns_Friedel_coverage 0.000
_reflns_number_gt 5000
_reflns_number_total 7581
_reflns_threshold_expression 'I > 2\s(I)'
_cod_data_source_file d0cc04647g2.cif
_cod_data_source_block 761
_cod_depositor_comments 'Adding full bibliography for 7127014--7127015.cif.'
_cod_original_sg_symbol_H-M 'P 21/n'
_cod_database_code 7127014
_shelx_shelxl_version_number 2014/7
_shelx_space_group_comment
; 
The symmetry employed for this shelxl refinement is uniquely defined 
by the following loop, which should always be used as a source of 
symmetry information in preference to the above space-group names. 
They are only intended as comments. 
;
_shelx_estimated_absorpt_t_min 0.936
_shelx_estimated_absorpt_t_max 0.962

loop_
_space_group_symop_operation_xyz
'x, y, z'
'-x+1/2, y+1/2, -z+1/2'
'-x, -y, -z'
'x-1/2, -y-1/2, z-1/2'

loop_
_atom_site_label
_atom_site_type_symbol
_atom_site_fract_x
_atom_site_fract_y
_atom_site_fract_z
_atom_site_U_iso_or_equiv
_atom_site_adp_type
_atom_site_occupancy
_atom_site_site_symmetry_order
_atom_site_calc_flag
_atom_site_refinement_flags_posn
_atom_site_refinement_flags_adp
_atom_site_refinement_flags_occupancy
_atom_site_disorder_assembly
_atom_site_disorder_group
C1 C 0.5599(17) 0.7957(5) 0.0631(2) 0.062(2) Uani 1 1 d . . . . .
C2 C 0.369(2) 0.8684(6) 0.0344(2) 0.085(3) Uani 1 1 d . . . . .
H2 H 0.2767 0.9413 0.0469 0.102 Uiso 1 1 calc R U . . .
C3 C 0.317(2) 0.8311(7) -0.0137(2) 0.092(3) Uani 1 1 d . . . . .
H3 H 0.1855 0.8785 -0.0338 0.110 Uiso 1 1 calc R U . . .
C4 C 0.457(2) 0.7246(8) -0.0317(2) 0.092(3) Uani 1 1 d . . . . .
H4 H 0.4243 0.7014 -0.0642 0.110 Uiso 1 1 calc R U . . .
C5 C 0.646(2) 0.6523(7) -0.0027(3) 0.081(3) Uani 1 1 d . . . . .
H5 H 0.7369 0.5792 -0.0152 0.097 Uiso 1 1 calc R U . . .
C6 C 0.7013(16) 0.6878(6) 0.0458(2) 0.0613(19) Uani 1 1 d . . . . .
C7 C 0.9018(18) 0.6217(6) 0.0822(2) 0.076(2) Uani 1 1 d . . . . .
H7A H 1.0963 0.6442 0.0761 0.092 Uiso 1 1 calc R U . . .
H7B H 0.8804 0.5256 0.0799 0.092 Uiso 1 1 calc R U . . .
C8 C 0.8364(16) 0.6693(6) 0.1329(2) 0.0636(19) Uani 1 1 d . . . . .
H8 H 1.0135 0.6810 0.1533 0.076 Uiso 1 1 calc R U . . .
C9 C 0.6357(15) 0.5762(5) 0.1576(2) 0.0518(17) Uani 1 1 d . . . . .
C10 C 0.5724(15) 0.6011(5) 0.20916(18) 0.0507(18) Uani 1 1 d . . . . .
C11 C 0.3846(17) 0.5170(5) 0.2304(2) 0.062(2) Uani 1 1 d . . . . .
H11 H 0.3014 0.4471 0.2124 0.074 Uiso 1 1 calc R U . . .
C12 C 0.3183(18) 0.5347(6) 0.2777(2) 0.071(2) Uani 1 1 d . . . . .
H12 H 0.1903 0.4769 0.2909 0.085 Uiso 1 1 calc R U . . .
C13 C 0.4379(18) 0.6365(6) 0.3058(2) 0.065(2) Uani 1 1 d . . . . .
C14 C 0.6290(19) 0.7188(6) 0.2845(2) 0.072(2) Uani 1 1 d . . . . .
H14 H 0.7162 0.7871 0.3029 0.087 Uiso 1 1 calc R U . . .
C15 C 0.6950(17) 0.7031(5) 0.2370(2) 0.066(2) Uani 1 1 d . . . . .
H15 H 0.8222 0.7613 0.2237 0.079 Uiso 1 1 calc R U . . .
C16 C 0.369(2) 0.6579(6) 0.3576(2) 0.104(3) Uani 1 1 d . . . . .
H16A H 0.4831 0.5991 0.3784 0.156 Uiso 1 1 calc R U . . .
H16B H 0.1713 0.6395 0.3607 0.156 Uiso 1 1 calc R U . . .
H16C H 0.4095 0.7488 0.3667 0.156 Uiso 1 1 calc R U . . .
O1 O 0.5253(13) 0.4831(4) 0.13548(14) 0.0841(18) Uani 1 1 d . . . . .
S1 S 0.6512(5) 0.82945(15) 0.12482(6) 0.0792(8) Uani 1 1 d . . . . .

loop_
_atom_site_aniso_label
_atom_site_aniso_U_11
_atom_site_aniso_U_22
_atom_site_aniso_U_33
_atom_site_aniso_U_23
_atom_site_aniso_U_13
_atom_site_aniso_U_12
C1 0.087(7) 0.046(3) 0.052(3) 0.002(3) 0.010(4) -0.018(3)
C2 0.133(9) 0.054(4) 0.068(4) 0.005(3) 0.003(5) 0.000(4)
C3 0.120(9) 0.087(5) 0.065(5) 0.014(4) -0.014(5) -0.018(5)
C4 0.124(10) 0.095(5) 0.055(4) -0.004(4) -0.001(5) -0.036(6)
C5 0.090(8) 0.084(5) 0.072(5) -0.013(4) 0.032(5) -0.017(5)
C6 0.060(6) 0.064(4) 0.063(4) 0.000(3) 0.021(4) -0.009(4)
C7 0.053(6) 0.086(5) 0.094(5) 0.002(4) 0.031(5) 0.000(4)
C8 0.045(6) 0.076(4) 0.069(4) 0.003(3) 0.004(3) -0.008(3)
C9 0.046(5) 0.049(3) 0.059(4) 0.004(3) -0.002(3) 0.003(3)
C10 0.061(6) 0.041(3) 0.049(3) 0.002(2) -0.005(3) 0.001(3)
C11 0.072(7) 0.051(3) 0.061(4) -0.002(3) 0.003(4) -0.005(3)
C12 0.089(7) 0.060(4) 0.064(4) 0.006(3) 0.010(4) 0.003(4)
C13 0.081(7) 0.057(4) 0.056(4) 0.006(3) 0.000(4) 0.019(4)
C14 0.099(8) 0.055(4) 0.060(4) -0.008(3) -0.017(4) 0.008(4)
C15 0.082(7) 0.051(3) 0.060(4) 0.003(3) -0.012(4) -0.012(3)
C16 0.163(11) 0.096(5) 0.055(4) -0.005(3) 0.011(5) 0.030(6)
O1 0.129(6) 0.064(3) 0.061(3) -0.010(2) 0.019(3) -0.029(3)
S1 0.127(2) 0.0508(9) 0.0585(10) -0.0015(7) -0.0014(11) -0.0130(10)

loop_
_atom_type_symbol
_atom_type_description
_atom_type_scat_dispersion_real
_atom_type_scat_dispersion_imag
_atom_type_scat_source
C C 0.0033 0.0016 'International Tables Vol C Tables 4.2.6.8 and 6.1.1.4'
H H 0.0000 0.0000 'International Tables Vol C Tables 4.2.6.8 and 6.1.1.4'
O O 0.0106 0.0060 'International Tables Vol C Tables 4.2.6.8 and 6.1.1.4'
S S 0.1246 0.1234 'International Tables Vol C Tables 4.2.6.8 and 6.1.1.4'

loop_
_geom_angle_atom_site_label_1
_geom_angle_atom_site_label_2
_geom_angle_atom_site_label_3
_geom_angle
_geom_angle_site_symmetry_1
_geom_angle_site_symmetry_3
_geom_angle_publ_flag
C2 C1 C6 122.1(6) . . ?
C2 C1 S1 124.4(5) . . ?
C6 C1 S1 113.5(5) . . ?
C1 C2 C3 118.6(7) . . ?
C1 C2 H2 120.7 . . ?
C3 C2 H2 120.7 . . ?
C4 C3 C2 120.0(8) . . ?
C4 C3 H3 120.0 . . ?
C2 C3 H3 120.0 . . ?
C5 C4 C3 120.8(7) . . ?
C5 C4 H4 119.6 . . ?
C3 C4 H4 119.6 . . ?
C4 C5 C6 120.1(7) . . ?
C4 C5 H5 119.9 . . ?
C6 C5 H5 119.9 . . ?
C1 C6 C5 118.3(7) . . ?
C1 C6 C7 114.5(6) . . ?
C5 C6 C7 127.3(6) . . ?
C6 C7 C8 108.8(6) . . ?
C6 C7 H7A 109.9 . . ?
C8 C7 H7A 109.9 . . ?
C6 C7 H7B 109.9 . . ?
C8 C7 H7B 109.9 . . ?
H7A C7 H7B 108.3 . . ?
C9 C8 C7 113.0(5) . . ?
C9 C8 S1 106.6(5) . . ?
C7 C8 S1 106.6(4) . . ?
C9 C8 H8 110.2 . . ?
C7 C8 H8 110.2 . . ?
S1 C8 H8 110.2 . . ?
O1 C9 C10 120.1(6) . . ?
O1 C9 C8 120.2(5) . . ?
C10 C9 C8 119.8(5) . . ?
C15 C10 C11 118.0(5) . . ?
C15 C10 C9 123.4(6) . . ?
C11 C10 C9 118.7(5) . . ?
C12 C11 C10 121.3(6) . . ?
C12 C11 H11 119.3 . . ?
C10 C11 H11 119.3 . . ?
C13 C12 C11 121.3(7) . . ?
C13 C12 H12 119.4 . . ?
C11 C12 H12 119.4 . . ?
C12 C13 C14 117.0(6) . . ?
C12 C13 C16 122.3(7) . . ?
C14 C13 C16 120.7(6) . . ?
C15 C14 C13 122.3(6) . . ?
C15 C14 H14 118.8 . . ?
C13 C14 H14 118.8 . . ?
C14 C15 C10 120.1(6) . . ?
C14 C15 H15 120.0 . . ?
C10 C15 H15 120.0 . . ?
C13 C16 H16A 109.5 . . ?
C13 C16 H16B 109.5 . . ?
H16A C16 H16B 109.5 . . ?
C13 C16 H16C 109.5 . . ?
H16A C16 H16C 109.5 . . ?
H16B C16 H16C 109.5 . . ?
C1 S1 C8 91.8(3) . . ?

loop_
_geom_bond_atom_site_label_1
_geom_bond_atom_site_label_2
_geom_bond_distance
_geom_bond_site_symmetry_2
_geom_bond_publ_flag
C1 C2 1.365(10) . ?
C1 C6 1.375(8) . ?
C1 S1 1.761(6) . ?
C2 C3 1.387(8) . ?
C2 H2 0.9300 . ?
C3 C4 1.369(11) . ?
C3 H3 0.9300 . ?
C4 C5 1.361(11) . ?
C4 H4 0.9300 . ?
C5 C6 1.392(8) . ?
C5 H5 0.9300 . ?
C6 C7 1.486(10) . ?
C7 C8 1.534(8) . ?
C7 H7A 0.9700 . ?
C7 H7B 0.9700 . ?
C8 C9 1.524(9) . ?
C8 S1 1.832(6) . ?
C8 H8 0.9800 . ?
C9 O1 1.213(6) . ?
C9 C10 1.497(7) . ?
C10 C15 1.381(7) . ?
C10 C11 1.382(8) . ?
C11 C12 1.379(7) . ?
C11 H11 0.9300 . ?
C12 C13 1.378(8) . ?
C12 H12 0.9300 . ?
C13 C14 1.383(10) . ?
C13 C16 1.505(8) . ?
C14 C15 1.380(8) . ?
C14 H14 0.9300 . ?
C15 H15 0.9300 . ?
C16 H16A 0.9600 . ?
C16 H16B 0.9600 . ?
C16 H16C 0.9600 . ?

loop_
_geom_torsion_atom_site_label_1
_geom_torsion_atom_site_label_2
_geom_torsion_atom_site_label_3
_geom_torsion_atom_site_label_4
_geom_torsion
_geom_torsion_site_symmetry_1
_geom_torsion_site_symmetry_2
_geom_torsion_site_symmetry_3
_geom_torsion_site_symmetry_4
_geom_torsion_publ_flag
C6 C1 C2 C3 0.3(12) . . . . ?
S1 C1 C2 C3 180.0(6) . . . . ?
C1 C2 C3 C4 -0.9(12) . . . . ?
C2 C3 C4 C5 1.4(13) . . . . ?
C3 C4 C5 C6 -1.3(13) . . . . ?
C2 C1 C6 C5 -0.2(10) . . . . ?
S1 C1 C6 C5 -179.9(5) . . . . ?
C2 C1 C6 C7 179.6(7) . . . . ?
S1 C1 C6 C7 -0.1(8) . . . . ?
C4 C5 C6 C1 0.7(11) . . . . ?
C4 C5 C6 C7 -179.1(7) . . . . ?
C1 C6 C7 C8 15.2(8) . . . . ?
C5 C6 C7 C8 -165.0(6) . . . . ?
C6 C7 C8 C9 94.4(7) . . . . ?
C6 C7 C8 S1 -22.4(7) . . . . ?
C7 C8 C9 O1 -6.6(9) . . . . ?
S1 C8 C9 O1 110.1(6) . . . . ?
C7 C8 C9 C10 174.1(6) . . . . ?
S1 C8 C9 C10 -69.1(6) . . . . ?
O1 C9 C10 C15 178.4(6) . . . . ?
C8 C9 C10 C15 -2.3(9) . . . . ?
O1 C9 C10 C11 -0.7(9) . . . . ?
C8 C9 C10 C11 178.5(6) . . . . ?
C15 C10 C11 C12 0.7(10) . . . . ?
C9 C10 C11 C12 179.9(6) . . . . ?
C10 C11 C12 C13 -0.4(11) . . . . ?
C11 C12 C13 C14 -0.6(10) . . . . ?
C11 C12 C13 C16 -180.0(7) . . . . ?
C12 C13 C14 C15 1.4(10) . . . . ?
C16 C13 C14 C15 -179.3(7) . . . . ?
C13 C14 C15 C10 -1.1(10) . . . . ?
C11 C10 C15 C14 0.0(10) . . . . ?
C9 C10 C15 C14 -179.1(6) . . . . ?
C2 C1 S1 C8 168.4(7) . . . . ?
C6 C1 S1 C8 -11.9(5) . . . . ?
C9 C8 S1 C1 -101.5(5) . . . . ?
C7 C8 S1 C1 19.5(5) . . . . ?
